data_7244823
loop_
_publ_author_name
'Hatcher, Lauren E.'
'Coulson, Ben A.'

_publ_section_title
;
 Exploring the influence of polymorphism and chromophore co-ligands on
 linkage isomer photoswitching in [Pd(bpy4dca)(NO2)2]
;
_journal_name_full CrystEngComm
_journal_paper_doi 10.1039/D2CE00213B
_journal_year 2022
_chemical_formula_moiety 'C14 H12 N4 O8 Pd'
_chemical_formula_sum 'C14 H12 N4 O8 Pd'
_chemical_formula_weight 470.68
_chemical_name_systematic
;
Dinitro-(dimethyl 2,2'-bipyridine-4,4'-dicarboxylate)palladium(II)
;
_chemical_properties_physical Light-sensitive,Photo-sensitive
_space_group_crystal_system monoclinic
_space_group_IT_number 14
_space_group_name_Hall '-P 2yn'
_space_group_name_H-M_alt 'P 1 21/n 1'
_atom_sites_solution_hydrogens geom
_audit_creation_method SHELXL-2018/3
_audit_update_record
;
2022-02-14 deposited with the CCDC.	2022-03-25 downloaded from the CCDC.
;
_cell_angle_alpha 90
_cell_angle_beta 93.900(5)
_cell_angle_gamma 90
_cell_formula_units_Z 4
_cell_length_a 8.5715(4)
_cell_length_b 7.8480(4)
_cell_length_c 24.9357(13)
_cell_measurement_reflns_used 1813
_cell_measurement_temperature 199(2)
_cell_measurement_theta_max 23.8510
_cell_measurement_theta_min 3.6570
_cell_volume 1673.52(15)
_computing_cell_refinement 'CrysAlisPro 1.171.40.67a (Rigaku OD, 2019)'
_computing_data_collection 'CrysAlisPro 1.171.40.67a (Rigaku OD, 2019)'
_computing_data_reduction 'CrysAlisPro 1.171.40.67a (Rigaku OD, 2019)'
_computing_structure_refinement 'SHELXL-2018/3 (Sheldrick, 2018)'
_computing_structure_solution 'SHELXT 2018/2 (Sheldrick, 2018)'
_diffrn_ambient_temperature 199(2)
_diffrn_detector_area_resol_mean 10.3795
_diffrn_measured_fraction_theta_full 0.996
_diffrn_measured_fraction_theta_max 0.996
_diffrn_measurement_device_type 'Xcalibur, Atlas, Gemini ultra'
_diffrn_measurement_method '\w scans'
_diffrn_radiation_type MoK\a
_diffrn_radiation_wavelength 0.71073
_diffrn_reflns_av_R_equivalents 0.0487
_diffrn_reflns_av_unetI/netI 0.0874
_diffrn_reflns_Laue_measured_fraction_full 0.996
_diffrn_reflns_Laue_measured_fraction_max 0.996
_diffrn_reflns_limit_h_max 10
_diffrn_reflns_limit_h_min -10
_diffrn_reflns_limit_k_max 9
_diffrn_reflns_limit_k_min -8
_diffrn_reflns_limit_l_max 31
_diffrn_reflns_limit_l_min -30
_diffrn_reflns_number 7306
_diffrn_reflns_point_group_measured_fraction_full 0.996
_diffrn_reflns_point_group_measured_fraction_max 0.996
_diffrn_reflns_theta_full 25.242
_diffrn_reflns_theta_max 26.371
_diffrn_reflns_theta_min 3.524
_diffrn_source 'fine-focus sealed X-ray tube'
_diffrn_source_type 'Enhance (Mo) X-ray Source'
_exptl_absorpt_coefficient_mu 1.163
_exptl_absorpt_correction_T_max 1.00000
_exptl_absorpt_correction_T_min 0.78231
_exptl_absorpt_correction_type multi-scan
_exptl_absorpt_process_details
;
CrysAlisPro 1.171.41.107a (Rigaku Oxford Diffraction, 2021)
Empirical absorption correction using spherical harmonics,
implemented in SCALE3 ABSPACK scaling algorithm.
;
_exptl_crystal_colour yellow
_exptl_crystal_density_diffrn 1.868
_exptl_crystal_description block
_exptl_crystal_F_000 936
_exptl_crystal_recrystallization_method 'Re-crystallisation from solvent: Acetonitrile/water'
_exptl_crystal_size_max 0.300
_exptl_crystal_size_mid 0.200
_exptl_crystal_size_min 0.100
_refine_diff_density_max 0.892
_refine_diff_density_min -0.963
_refine_diff_density_rms 0.114
_refine_ls_extinction_method none
_refine_ls_goodness_of_fit_ref 1.014
_refine_ls_hydrogen_treatment constr
_refine_ls_matrix_type full
_refine_ls_number_parameters 274
_refine_ls_number_reflns 3414
_refine_ls_number_restraints 284
_refine_ls_restrained_S_all 0.984
_refine_ls_R_factor_all 0.0918
_refine_ls_R_factor_gt 0.0482
_refine_ls_shift/su_max 0.001
_refine_ls_shift/su_mean 0.000
_refine_ls_structure_factor_coef Fsqd
_refine_ls_weighting_details 'w=1/[\s^2^(Fo^2^)+(0.0287P)^2^] where P=(Fo^2^+2Fc^2^)/3'
_refine_ls_weighting_scheme calc
_refine_ls_wR_factor_gt 0.0801
_refine_ls_wR_factor_ref 0.0956
_reflns_Friedel_coverage 0.000
_reflns_number_gt 2270
_reflns_number_total 3414
_reflns_threshold_expression 'I > 2\s(I)'
_cod_data_source_file d2ce00213b3.cif
_cod_data_source_block Poly2_600min-470nm_200K
_cod_original_sg_symbol_H-M 'P 21/n'
_cod_database_code 7244823
_shelx_shelxl_version_number 2018/3
_shelx_space_group_comment
;
The symmetry employed for this shelxl refinement is uniquely defined
by the following loop, which should always be used as a source of
symmetry information in preference to the above space-group names.
They are only intended as comments.
;

loop_
_space_group_symop_operation_xyz
'x, y, z'
'-x+1/2, y+1/2, -z+1/2'
'-x, -y, -z'
'x-1/2, -y-1/2, z-1/2'

loop_
_atom_site_label
_atom_site_type_symbol
_atom_site_fract_x
_atom_site_fract_y
_atom_site_fract_z
_atom_site_U_iso_or_equiv
_atom_site_adp_type
_atom_site_occupancy
_atom_site_site_symmetry_order
_atom_site_calc_flag
_atom_site_refinement_flags_posn
_atom_site_refinement_flags_adp
_atom_site_refinement_flags_occupancy
_atom_site_disorder_assembly
_atom_site_disorder_group
Pd1 Pd 0.31136(5) 0.54682(5) 0.50525(2) 0.03504(14) Uani 1 1 d D . . . .
O5 O 0.6392(5) 0.9777(5) 0.73209(15) 0.0561(12) Uani 1 1 d . . . . .
O6 O 0.5795(4) 0.7232(4) 0.76607(14) 0.0393(9) Uani 1 1 d . . . . .
O7 O 0.2307(4) 0.0003(4) 0.72263(14) 0.0369(9) Uani 1 1 d . . . . .
O8 O 0.0602(4) -0.1130(4) 0.66051(14) 0.0433(10) Uani 1 1 d . . . . .
N3 N 0.3956(5) 0.6543(5) 0.57478(15) 0.0289(10) Uani 1 1 d . . . . .
N4 N 0.2655(5) 0.3576(5) 0.55675(15) 0.0281(9) Uani 1 1 d . . . . .
C1 C 0.4680(6) 0.8064(6) 0.5793(2) 0.0329(12) Uani 1 1 d . . . . .
H1 H 0.478187 0.872797 0.547896 0.039 Uiso 1 1 calc R U . . .
C2 C 0.5278(6) 0.8686(6) 0.6281(2) 0.0346(13) Uani 1 1 d . . . . .
H2 H 0.576718 0.977168 0.630418 0.042 Uiso 1 1 calc R U . . .
C3 C 0.5155(6) 0.7700(6) 0.67400(19) 0.0295(12) Uani 1 1 d . . . . .
C4 C 0.4421(5) 0.6123(6) 0.66920(19) 0.0279(11) Uani 1 1 d . . . . .
H4 H 0.432642 0.542922 0.700040 0.034 Uiso 1 1 calc R U . . .
C5 C 0.3826(5) 0.5568(6) 0.61914(18) 0.0249(10) Uani 1 1 d . . . . .
C6 C 0.3054(5) 0.3904(6) 0.60931(19) 0.0250(11) Uani 1 1 d . . . . .
C7 C 0.2759(5) 0.2756(6) 0.64915(19) 0.0262(11) Uani 1 1 d . . . . .
H7 H 0.306407 0.300088 0.685676 0.031 Uiso 1 1 calc R U . . .
C8 C 0.2009(6) 0.1233(6) 0.63512(19) 0.0269(11) Uani 1 1 d . . . . .
C9 C 0.1602(6) 0.0918(6) 0.5817(2) 0.0328(12) Uani 1 1 d . . . . .
H9 H 0.108529 -0.011240 0.571140 0.039 Uiso 1 1 calc R U . . .
C10 C 0.1948(6) 0.2109(6) 0.5435(2) 0.0347(13) Uani 1 1 d . . . . .
H10 H 0.167408 0.187610 0.506631 0.042 Uiso 1 1 calc R U . . .
C11 C 0.5842(6) 0.8380(7) 0.7270(2) 0.0349(13) Uani 1 1 d . . . . .
C12 C 0.6549(7) 0.7729(7) 0.8176(2) 0.0475(15) Uani 1 1 d . . . . .
H12A H 0.762722 0.808056 0.812769 0.071 Uiso 1 1 calc R U . . .
H12B H 0.655212 0.676162 0.842447 0.071 Uiso 1 1 calc R U . . .
H12C H 0.597494 0.868143 0.832366 0.071 Uiso 1 1 calc R U . . .
C13 C 0.1674(6) -0.0006(6) 0.6782(2) 0.0314(12) Uani 1 1 d . . . . .
C14 C 0.0115(7) -0.2379(7) 0.6995(2) 0.0534(17) Uani 1 1 d . . . . .
H14A H -0.058839 -0.321238 0.681300 0.080 Uiso 1 1 calc R U . . .
H14B H -0.043192 -0.179600 0.727524 0.080 Uiso 1 1 calc R U . . .
H14C H 0.103740 -0.296490 0.715915 0.080 Uiso 1 1 calc R U . . .
N1 N 0.321(2) 0.7561(19) 0.4594(7) 0.051(2) Uani 0.203(7) 1 d D . P A 1
O1 O 0.395(2) 0.738(3) 0.4208(8) 0.0509(15) Uani 0.203(7) 1 d D . P A 1
O2 O 0.255(4) 0.885(3) 0.4704(14) 0.0517(18) Uani 0.203(7) 1 d D . P A 1
O1A O 0.3805(6) 0.7352(7) 0.4562(2) 0.0509(15) Uani 0.797(7) 1 d D . P A 2
N1A N 0.2947(8) 0.8696(9) 0.4494(3) 0.051(2) Uani 0.797(7) 1 d D . P A 2
O2A O 0.1752(7) 0.8654(6) 0.4762(2) 0.0517(18) Uani 0.797(7) 1 d D . P A 2
N2 N 0.1826(16) 0.4574(19) 0.4413(4) 0.050(2) Uani 0.205(7) 1 d D . P A 3
O3 O 0.253(2) 0.449(3) 0.4011(7) 0.0540(19) Uani 0.205(7) 1 d D . P A 3
O4 O 0.048(2) 0.418(4) 0.4393(16) 0.077(3) Uani 0.205(7) 1 d D . P A 3
N2A N 0.1826(16) 0.4574(19) 0.4413(4) 0.050(2) Uani 0.095(8) 1 d D . P A 4
O3A O 0.213(6) 0.324(4) 0.4210(17) 0.0540(19) Uani 0.095(8) 1 d D . P A 4
O4A O 0.067(4) 0.492(10) 0.414(2) 0.077(3) Uani 0.095(8) 1 d D . P A 4
O3B O 0.2643(7) 0.4006(8) 0.4401(2) 0.0540(19) Uani 0.700(7) 1 d D . P A 5
O4B O 0.0412(9) 0.5141(12) 0.4335(4) 0.077(3) Uani 0.700(7) 1 d D . P A 5
N2B N 0.1291(8) 0.4103(10) 0.4136(3) 0.050(2) Uani 0.700(7) 1 d D . P A 5

loop_
_atom_site_aniso_label
_atom_site_aniso_U_11
_atom_site_aniso_U_22
_atom_site_aniso_U_33
_atom_site_aniso_U_23
_atom_site_aniso_U_13
_atom_site_aniso_U_12
Pd1 0.0403(3) 0.0397(2) 0.0249(2) 0.0039(2) 0.00093(17) -0.0015(2)
O5 0.080(3) 0.045(2) 0.044(3) -0.0146(19) 0.010(2) -0.031(2)
O6 0.046(2) 0.037(2) 0.034(2) -0.0067(17) -0.0048(18) -0.0015(18)
O7 0.042(2) 0.039(2) 0.030(2) 0.0013(16) -0.0007(17) -0.0037(16)
O8 0.063(3) 0.034(2) 0.032(2) 0.0069(16) -0.0102(19) -0.0193(19)
N3 0.026(2) 0.028(2) 0.033(3) 0.0005(19) 0.0057(19) 0.0024(19)
N4 0.032(3) 0.030(2) 0.022(2) 0.0028(18) 0.0000(18) -0.0001(19)
C1 0.033(3) 0.030(3) 0.035(3) 0.007(2) 0.005(2) 0.002(2)
C2 0.036(3) 0.029(3) 0.040(3) -0.003(2) 0.006(3) 0.000(2)
C3 0.026(3) 0.033(3) 0.031(3) -0.006(2) 0.004(2) 0.001(2)
C4 0.025(3) 0.031(3) 0.028(3) 0.000(2) 0.005(2) 0.001(2)
C5 0.023(3) 0.024(2) 0.028(3) 0.001(2) 0.003(2) 0.001(2)
C6 0.021(3) 0.029(3) 0.025(3) -0.003(2) 0.002(2) 0.000(2)
C7 0.021(3) 0.033(3) 0.025(3) -0.003(2) -0.002(2) 0.000(2)
C8 0.024(3) 0.024(2) 0.032(3) -0.003(2) -0.001(2) -0.001(2)
C9 0.037(3) 0.031(3) 0.031(3) -0.006(2) 0.003(2) -0.001(2)
C10 0.038(3) 0.040(3) 0.025(3) -0.006(2) -0.007(2) -0.002(3)
C11 0.028(3) 0.041(3) 0.038(3) -0.009(3) 0.012(2) -0.003(3)
C12 0.049(4) 0.054(4) 0.038(3) -0.012(3) -0.005(3) -0.007(3)
C13 0.038(3) 0.027(3) 0.028(3) -0.004(2) 0.002(2) 0.003(2)
C14 0.073(5) 0.040(3) 0.046(4) 0.018(3) -0.006(3) -0.021(3)
N1 0.061(6) 0.049(4) 0.045(5) 0.011(4) 0.003(3) -0.013(4)
O1 0.052(4) 0.068(3) 0.034(3) 0.023(3) 0.013(3) 0.009(3)
O2 0.043(4) 0.037(3) 0.076(4) 0.001(2) 0.004(4) -0.001(3)
O1A 0.052(4) 0.068(3) 0.034(3) 0.023(3) 0.013(3) 0.009(3)
N1A 0.061(6) 0.049(4) 0.045(5) 0.011(4) 0.003(3) -0.013(4)
O2A 0.043(4) 0.037(3) 0.076(4) 0.001(2) 0.004(4) -0.001(3)
N2 0.048(5) 0.060(5) 0.040(5) 0.005(4) -0.002(4) 0.004(4)
O3 0.047(4) 0.075(5) 0.038(4) -0.015(3) -0.007(3) 0.009(3)
O4 0.043(3) 0.113(7) 0.070(5) -0.046(6) -0.014(3) 0.028(4)
N2A 0.048(5) 0.060(5) 0.040(5) 0.005(4) -0.002(4) 0.004(4)
O3A 0.047(4) 0.075(5) 0.038(4) -0.015(3) -0.007(3) 0.009(3)
O4A 0.043(3) 0.113(7) 0.070(5) -0.046(6) -0.014(3) 0.028(4)
O3B 0.047(4) 0.075(5) 0.038(4) -0.015(3) -0.007(3) 0.009(3)
O4B 0.043(3) 0.113(7) 0.070(5) -0.046(6) -0.014(3) 0.028(4)
N2B 0.048(5) 0.060(5) 0.040(5) 0.005(4) -0.002(4) 0.004(4)

loop_
_atom_type_symbol
_atom_type_description
_atom_type_scat_dispersion_real
_atom_type_scat_dispersion_imag
_atom_type_scat_source
C C 0.0033 0.0016 'International Tables Vol C Tables 4.2.6.8 and 6.1.1.4'
H H 0.0000 0.0000 'International Tables Vol C Tables 4.2.6.8 and 6.1.1.4'
N N 0.0061 0.0033 'International Tables Vol C Tables 4.2.6.8 and 6.1.1.4'
O O 0.0106 0.0060 'International Tables Vol C Tables 4.2.6.8 and 6.1.1.4'
Pd Pd -0.9988 1.0072 'International Tables Vol C Tables 4.2.6.8 and 6.1.1.4'

loop_
_geom_angle_atom_site_label_1
_geom_angle_atom_site_label_2
_geom_angle_atom_site_label_3
_geom_angle
_geom_angle_site_symmetry_1
_geom_angle_site_symmetry_3
_geom_angle_publ_flag
N2A Pd1 N3 167.5(5) . . ?
N2 Pd1 N3 167.5(5) . . ?
N1 Pd1 N3 97.0(6) . . ?
O3B Pd1 N3 167.2(2) . . ?
N2A Pd1 N4 97.4(5) . . ?
N2 Pd1 N4 97.4(5) . . ?
N1 Pd1 N4 169.0(6) . . ?
O3B Pd1 N4 93.3(2) . . ?
N3 Pd1 N4 80.50(15) . . ?
N3 Pd1 O1A 96.4(2) . . ?
N4 Pd1 O1A 174.2(2) . . ?
C11 O6 C12 115.6(4) . . ?
C13 O8 C14 116.5(4) . . ?
C1 N3 C5 119.6(4) . . ?
C1 N3 Pd1 125.4(3) . . ?
C5 N3 Pd1 114.9(3) . . ?
C10 N4 C6 119.0(4) . . ?
C10 N4 Pd1 125.6(3) . . ?
C6 N4 Pd1 115.3(3) . . ?
N3 C1 C2 122.0(5) . . ?
N3 C1 H1 119.0 . . ?
C2 C1 H1 119.0 . . ?
C1 C2 C3 119.0(5) . . ?
C1 C2 H2 120.5 . . ?
C3 C2 H2 120.5 . . ?
C4 C3 C2 118.9(5) . . ?
C4 C3 C11 122.6(5) . . ?
C2 C3 C11 118.5(5) . . ?
C5 C4 C3 119.6(5) . . ?
C5 C4 H4 120.2 . . ?
C3 C4 H4 120.2 . . ?
N3 C5 C4 120.8(4) . . ?
N3 C5 C6 115.1(4) . . ?
C4 C5 C6 124.1(4) . . ?
N4 C6 C7 121.7(4) . . ?
N4 C6 C5 114.1(4) . . ?
C7 C6 C5 124.1(4) . . ?
C6 C7 C8 119.0(4) . . ?
C6 C7 H7 120.5 . . ?
C8 C7 H7 120.5 . . ?
C9 C8 C7 118.7(4) . . ?
C9 C8 C13 122.1(4) . . ?
C7 C8 C13 119.2(4) . . ?
C8 C9 C10 119.6(5) . . ?
C8 C9 H9 120.2 . . ?
C10 C9 H9 120.2 . . ?
N4 C10 C9 121.9(5) . . ?
N4 C10 H10 119.0 . . ?
C9 C10 H10 119.0 . . ?
O5 C11 O6 125.0(5) . . ?
O5 C11 C3 123.0(5) . . ?
O6 C11 C3 111.9(4) . . ?
O6 C12 H12A 109.5 . . ?
O6 C12 H12B 109.5 . . ?
H12A C12 H12B 109.5 . . ?
O6 C12 H12C 109.5 . . ?
H12A C12 H12C 109.5 . . ?
H12B C12 H12C 109.5 . . ?
O7 C13 O8 124.8(5) . . ?
O7 C13 C8 124.3(5) . . ?
O8 C13 C8 110.9(4) . . ?
O8 C14 H14A 109.5 . . ?
O8 C14 H14B 109.5 . . ?
H14A C14 H14B 109.5 . . ?
O8 C14 H14C 109.5 . . ?
H14A C14 H14C 109.5 . . ?
H14B C14 H14C 109.5 . . ?
O1 N1 O2 124(2) . . ?
O1 N1 Pd1 114.0(14) . . ?
O2 N1 Pd1 122(2) . . ?
N1A O1A Pd1 119.1(4) . . ?
O2A N1A O1A 112.6(6) . . ?
O4 N2 O3 119(2) . . ?
O4 N2 Pd1 127(2) . . ?
O3 N2 Pd1 113.8(13) . . ?
O4A N2A O3A 98(4) . . ?
O4A N2A Pd1 140(4) . . ?
O3A N2A Pd1 121(2) . . ?
N2A O3A O4A 41(2) . . ?
N2A O4A O3A 41(2) . . ?
N2B O3B Pd1 120.1(5) . . ?
O4B N2B O3B 112.5(7) . . ?

loop_
_geom_bond_atom_site_label_1
_geom_bond_atom_site_label_2
_geom_bond_distance
_geom_bond_site_symmetry_2
_geom_bond_publ_flag
Pd1 N2A 2.004(7) . ?
Pd1 N2 2.004(7) . ?
Pd1 N1 2.005(10) . ?
Pd1 O3B 2.007(5) . ?
Pd1 N3 2.017(4) . ?
Pd1 N4 2.019(4) . ?
Pd1 O1A 2.032(4) . ?
O5 C11 1.197(5) . ?
O6 C11 1.330(6) . ?
O6 C12 1.452(5) . ?
O7 C13 1.199(5) . ?
O8 C13 1.328(6) . ?
O8 C14 1.462(6) . ?
N3 C1 1.346(6) . ?
N3 C5 1.356(6) . ?
N4 C10 1.332(6) . ?
N4 C6 1.357(5) . ?
C1 C2 1.377(6) . ?
C1 H1 0.9500 . ?
C2 C3 1.391(7) . ?
C2 H2 0.9500 . ?
C3 C4 1.390(6) . ?
C3 C11 1.507(6) . ?
C4 C5 1.386(6) . ?
C4 H4 0.9500 . ?
C5 C6 1.477(6) . ?
C6 C7 1.377(6) . ?
C7 C8 1.391(6) . ?
C7 H7 0.9500 . ?
C8 C9 1.377(6) . ?
C8 C13 1.492(7) . ?
C9 C10 1.382(7) . ?
C9 H9 0.9500 . ?
C10 H10 0.9500 . ?
C12 H12A 0.9800 . ?
C12 H12B 0.9800 . ?
C12 H12C 0.9800 . ?
C14 H14A 0.9800 . ?
C14 H14B 0.9800 . ?
C14 H14C 0.9800 . ?
N1 O1 1.196(10) . ?
N1 O2 1.200(10) . ?
O1A N1A 1.290(6) . ?
N1A O2A 1.261(7) . ?
N2 O4 1.192(10) . ?
N2 O3 1.205(10) . ?
N2A O4A 1.196(10) . ?
N2A O3A 1.199(10) . ?
O3A O4A 1.81(6) . ?
O3B N2B 1.296(7) . ?
O4B N2B 1.236(7) . ?

loop_
_geom_torsion_atom_site_label_1
_geom_torsion_atom_site_label_2
_geom_torsion_atom_site_label_3
_geom_torsion_atom_site_label_4
_geom_torsion
_geom_torsion_site_symmetry_1
_geom_torsion_site_symmetry_2
_geom_torsion_site_symmetry_3
_geom_torsion_site_symmetry_4
_geom_torsion_publ_flag
C5 N3 C1 C2 -1.2(7) . . . . ?
Pd1 N3 C1 C2 -177.4(4) . . . . ?
N3 C1 C2 C3 1.2(7) . . . . ?
C1 C2 C3 C4 -0.5(7) . . . . ?
C1 C2 C3 C11 178.8(4) . . . . ?
C2 C3 C4 C5 -0.1(7) . . . . ?
C11 C3 C4 C5 -179.4(4) . . . . ?
C1 N3 C5 C4 0.5(7) . . . . ?
Pd1 N3 C5 C4 177.2(3) . . . . ?
C1 N3 C5 C6 -178.2(4) . . . . ?
Pd1 N3 C5 C6 -1.6(5) . . . . ?
C3 C4 C5 N3 0.1(7) . . . . ?
C3 C4 C5 C6 178.8(4) . . . . ?
C10 N4 C6 C7 0.6(7) . . . . ?
Pd1 N4 C6 C7 177.7(4) . . . . ?
C10 N4 C6 C5 -179.9(4) . . . . ?
Pd1 N4 C6 C5 -2.8(5) . . . . ?
N3 C5 C6 N4 2.9(6) . . . . ?
C4 C5 C6 N4 -175.8(4) . . . . ?
N3 C5 C6 C7 -177.6(4) . . . . ?
C4 C5 C6 C7 3.7(7) . . . . ?
N4 C6 C7 C8 -1.1(7) . . . . ?
C5 C6 C7 C8 179.4(4) . . . . ?
C6 C7 C8 C9 0.7(7) . . . . ?
C6 C7 C8 C13 -179.4(4) . . . . ?
C7 C8 C9 C10 0.2(7) . . . . ?
C13 C8 C9 C10 -179.7(5) . . . . ?
C6 N4 C10 C9 0.3(7) . . . . ?
Pd1 N4 C10 C9 -176.4(4) . . . . ?
C8 C9 C10 N4 -0.7(8) . . . . ?
C12 O6 C11 O5 -3.2(8) . . . . ?
C12 O6 C11 C3 175.2(4) . . . . ?
C4 C3 C11 O5 -175.3(5) . . . . ?
C2 C3 C11 O5 5.4(8) . . . . ?
C4 C3 C11 O6 6.3(7) . . . . ?
C2 C3 C11 O6 -173.0(4) . . . . ?
C14 O8 C13 O7 3.4(8) . . . . ?
C14 O8 C13 C8 -177.5(4) . . . . ?
C9 C8 C13 O7 161.6(5) . . . . ?
C7 C8 C13 O7 -18.3(8) . . . . ?
C9 C8 C13 O8 -17.4(7) . . . . ?
C7 C8 C13 O8 162.7(4) . . . . ?
Pd1 O1A N1A O2A 1.0(8) . . . . ?
Pd1 N2A O3A O4A 177(2) . . . . ?
Pd1 N2A O4A O3A -176(3) . . . . ?
Pd1 O3B N2B O4B -0.5(11) . . . . ?
